data_2225896
loop_
_publ_author_name
'Yang, Huai-Xia'
'Zhang, Jun'
'Ding, Ya-Nan'
'Meng, Xiang-Ru'

_publ_section_title
;
 <i>catena</i>-Poly[[(acetato-\k^2^<i>O</i>,<i>O</i>')(methanol-\k<i>O</i>)cadmium(II)]-\m-[1,2-bis(1<i>H</i>-benzimidazol-2-yl)ethane]-\k^2^<i>N</i>^3^:<i>N</i>^3'^-[(acetato-\k^2^<i>O</i>,<i>O</i>')(methanol-\k<i>O</i>)cadmium(II)]-di-\m-chlorido]
;
_journal_coeditor_code HY2299
_journal_issue 5
_journal_name_full 'Acta Crystallographica Section E'
_journal_page_first m578
_journal_paper_doi 10.1107/S1600536810014753
_journal_volume 66
_journal_year 2010
_chemical_formula_iupac '[Cd2 (C2 H3 O2)2 Cl2 (C16 H14 N4) (C H4 O)2]'
_chemical_formula_moiety "'C22 H28 Cd2 Cl2 N4 O6"
_chemical_formula_sum 'C22 H28 Cd2 Cl2 N4 O6'
_chemical_formula_weight 740.20
_chemical_name_systematic
;
<i>catena</i>-Poly[[(acetato-\k^2^<i>O</i>,<i>O</i>')(methanol-
\k<i>O</i>)cadmium(II)]-\m-[1,2-bis(1<i>H</i>-benzimidazol-2-yl)ethane]-
\k^2^<i>N</i>^3^:<i>N</i>^3'^-[(acetato-\k^2^<i>O</i>,<i>O</i>')(methanol-
\k<i>O</i>)cadmium(II)]-di-\m-chlorido]
;
_space_group_IT_number 2
_symmetry_cell_setting triclinic
_symmetry_space_group_name_Hall '-P 1'
_symmetry_space_group_name_H-M 'P -1'
_atom_sites_solution_hydrogens geom
_atom_sites_solution_primary direct
_atom_sites_solution_secondary difmap
_audit_creation_method SHELXL-97
_cell_angle_alpha 96.79(3)
_cell_angle_beta 98.15(3)
_cell_angle_gamma 90.45(3)
_cell_formula_units_Z 1
_cell_length_a 7.3983(15)
_cell_length_b 9.6391(19)
_cell_length_c 10.228(2)
_cell_measurement_reflns_used 2503
_cell_measurement_temperature 293(2)
_cell_measurement_theta_max 27.85
_cell_measurement_theta_min 2.03
_cell_volume 716.7(3)
_computing_cell_refinement 'CrystalClear (Rigaku/MSC, 2006)'
_computing_data_collection 'CrystalClear (Rigaku/MSC, 2006)'
_computing_data_reduction 'CrystalClear (Rigaku/MSC, 2006)'
_computing_molecular_graphics 'SHELXTL (Sheldrick, 2008)'
_computing_publication_material 'SHELXTL (Sheldrick, 2008)'
_computing_structure_refinement 'SHELXL97 (Sheldrick, 2008)'
_computing_structure_solution 'SHELXS97 (Sheldrick, 2008)'
_diffrn_ambient_temperature 293(2)
_diffrn_detector_area_resol_mean 28.5714
_diffrn_measured_fraction_theta_full 0.992
_diffrn_measured_fraction_theta_max 0.992
_diffrn_measurement_device_type 'Rigaku Saturn CCD'
_diffrn_measurement_method \w
_diffrn_radiation_monochromator graphite
_diffrn_radiation_source 'fine-focus sealed tube'
_diffrn_radiation_type MoK\a
_diffrn_radiation_wavelength 0.71073
_diffrn_reflns_av_R_equivalents 0.0239
_diffrn_reflns_av_sigmaI/netI 0.0269
_diffrn_reflns_limit_h_max 9
_diffrn_reflns_limit_h_min -9
_diffrn_reflns_limit_k_max 11
_diffrn_reflns_limit_k_min -12
_diffrn_reflns_limit_l_max 13
_diffrn_reflns_limit_l_min -13
_diffrn_reflns_number 8831
_diffrn_reflns_theta_full 27.87
_diffrn_reflns_theta_max 27.87
_diffrn_reflns_theta_min 3.11
_exptl_absorpt_coefficient_mu 1.711
_exptl_absorpt_correction_T_max 0.8082
_exptl_absorpt_correction_T_min 0.7482
_exptl_absorpt_correction_type multi-scan
_exptl_absorpt_process_details '(CrystalClear; Rigaku/MSC, 2006)'
_exptl_crystal_colour Colorless
_exptl_crystal_density_diffrn 1.715
_exptl_crystal_density_method 'not measured'
_exptl_crystal_description Prism
_exptl_crystal_F_000 366
_exptl_crystal_size_max 0.18
_exptl_crystal_size_mid 0.16
_exptl_crystal_size_min 0.13
_refine_diff_density_max 0.508
_refine_diff_density_min -0.374
_refine_ls_extinction_method none
_refine_ls_goodness_of_fit_ref 1.050
_refine_ls_hydrogen_treatment constr
_refine_ls_matrix_type full
_refine_ls_number_parameters 163
_refine_ls_number_reflns 3396
_refine_ls_number_restraints 0
_refine_ls_restrained_S_all 1.050
_refine_ls_R_factor_all 0.0300
_refine_ls_R_factor_gt 0.0265
_refine_ls_shift/su_max 0.001
_refine_ls_shift/su_mean 0.000
_refine_ls_structure_factor_coef Fsqd
_refine_ls_weighting_details 'calc w=1/[\s^2^(Fo^2^)+(0.0236P)^2^+0.3424P] where P=(Fo^2^+2Fc^2^)/3'
_refine_ls_weighting_scheme calc
_refine_ls_wR_factor_gt 0.0553
_refine_ls_wR_factor_ref 0.0572
_reflns_number_gt 3143
_reflns_number_total 3396
_reflns_threshold_expression I>2\s(I)
_cod_data_source_file hy2299.cif
_cod_data_source_block I
_cod_depositor_comments
;
The following automatic conversions were performed:
'_symmetry_cell_setting' value 'Triclinic' changed to 'triclinic'
according to '/home/saulius/struct/CIF-dictionaries/cif_core.dic'
dictionary named 'cif_core.dic' version 2.4.1 from 2010-06-29.

Automatic conversion script
Id: cif_fix_enum 1527 2010-12-29 10:47:43Z saulius 
;
_cod_database_code 2225896
_cod_database_fobs_code 2225896

loop_
_symmetry_equiv_pos_as_xyz
'x, y, z'
'-x, -y, -z'

loop_
_atom_site_type_symbol
_atom_site_label
_atom_site_fract_x
_atom_site_fract_y
_atom_site_fract_z
_atom_site_U_iso_or_equiv
_atom_site_adp_type
_atom_site_calc_flag
_atom_site_refinement_flags
_atom_site_occupancy
_atom_site_disorder_assembly
_atom_site_disorder_group
Cd Cd1 0.64998(2) 0.967293(18) 0.872095(16) 0.03484(6) Uani d . 1 . .
Cl Cl1 0.63872(9) 0.88042(7) 1.09623(6) 0.04316(14) Uani d . 1 . .
N N1 0.4927(3) 0.82344(19) 0.70445(18) 0.0317(4) Uani d . 1 . .
N N2 0.3205(3) 0.7493(2) 0.51282(19) 0.0371(4) Uani d . 1 . .
H H2A 0.2596 0.7510 0.4349 0.045 Uiso calc R 1 . .
O O1 0.8449(2) 1.1502(2) 0.94761(18) 0.0490(4) Uani d . 1 . .
O O2 0.7646(3) 1.1554(2) 0.73532(18) 0.0539(5) Uani d . 1 . .
O O3 0.8976(2) 0.8247(2) 0.84264(18) 0.0534(5) Uani d . 1 . .
H H3B 0.9727 0.8331 0.9104 0.064 Uiso d R 1 . .
C C1 0.4503(3) 0.6812(2) 0.7024(2) 0.0334(5) Uani d . 1 . .
C C2 0.4968(4) 0.5910(3) 0.7977(3) 0.0507(7) Uani d . 1 . .
H H2B 0.5683 0.6214 0.8785 0.061 Uiso calc R 1 . .
C C3 0.4331(5) 0.4555(3) 0.7678(4) 0.0632(9) Uani d . 1 . .
H H3A 0.4624 0.3927 0.8295 0.076 Uiso calc R 1 . .
C C4 0.3255(5) 0.4095(3) 0.6473(4) 0.0623(9) Uani d . 1 . .
H H4A 0.2849 0.3167 0.6308 0.075 Uiso calc R 1 . .
C C5 0.2775(4) 0.4969(3) 0.5522(3) 0.0527(7) Uani d . 1 . .
H H5A 0.2052 0.4660 0.4718 0.063 Uiso calc R 1 . .
C C6 0.3430(3) 0.6343(2) 0.5826(2) 0.0368(5) Uani d . 1 . .
C C7 0.4119(3) 0.8581(2) 0.5898(2) 0.0309(4) Uani d . 1 . .
C C8 0.4232(3) 0.9973(2) 0.5432(2) 0.0341(5) Uani d . 1 . .
H H8A 0.4464 1.0686 0.6192 0.041 Uiso calc R 1 . .
H H8B 0.3076 1.0166 0.4917 0.041 Uiso calc R 1 . .
C C9 0.8471(3) 1.2083(3) 0.8436(3) 0.0405(5) Uani d . 1 . .
C C10 0.9492(5) 1.3457(3) 0.8554(4) 0.0669(9) Uani d . 1 . .
H H10A 0.9396 1.3780 0.7695 0.100 Uiso calc R 1 . .
H H10B 1.0754 1.3337 0.8886 0.100 Uiso calc R 1 . .
H H10C 0.8977 1.4130 0.9156 0.100 Uiso calc R 1 . .
C C11 0.9830(5) 0.8087(5) 0.7288(3) 0.0873(13) Uani d . 1 . .
H H11A 1.0811 0.7447 0.7404 0.131 Uiso calc R 1 . .
H H11B 1.0306 0.8976 0.7142 0.131 Uiso calc R 1 . .
H H11C 0.8960 0.7727 0.6534 0.131 Uiso calc R 1 . .

loop_
_atom_site_aniso_label
_atom_site_aniso_U_11
_atom_site_aniso_U_22
_atom_site_aniso_U_33
_atom_site_aniso_U_12
_atom_site_aniso_U_13
_atom_site_aniso_U_23
Cd1 0.03432(10) 0.04266(11) 0.02727(9) -0.00239(7) 0.00436(7) 0.00344(7)
Cl1 0.0498(3) 0.0495(3) 0.0348(3) 0.0145(3) 0.0123(3) 0.0158(3)
N1 0.0350(10) 0.0313(9) 0.0289(9) -0.0008(8) 0.0022(8) 0.0070(7)
N2 0.0423(11) 0.0367(10) 0.0302(10) -0.0059(9) 0.0005(8) 0.0012(8)
O1 0.0458(10) 0.0620(12) 0.0364(9) -0.0118(9) -0.0059(8) 0.0099(8)
O2 0.0629(12) 0.0590(12) 0.0352(10) -0.0100(10) -0.0075(9) 0.0055(8)
O3 0.0368(10) 0.0817(14) 0.0369(10) 0.0127(9) -0.0015(8) -0.0047(9)
C1 0.0332(11) 0.0311(11) 0.0380(12) 0.0013(9) 0.0096(10) 0.0074(9)
C2 0.0568(17) 0.0436(14) 0.0555(17) 0.0045(12) 0.0074(13) 0.0224(13)
C3 0.073(2) 0.0418(15) 0.084(2) 0.0060(15) 0.0231(18) 0.0302(16)
C4 0.073(2) 0.0295(13) 0.091(3) -0.0046(13) 0.0337(19) 0.0073(15)
C5 0.0550(17) 0.0408(14) 0.0613(18) -0.0101(12) 0.0169(14) -0.0068(13)
C6 0.0372(12) 0.0336(12) 0.0405(13) -0.0045(10) 0.0106(10) 0.0018(10)
C7 0.0330(11) 0.0317(11) 0.0283(10) -0.0010(9) 0.0056(9) 0.0036(8)
C8 0.0411(13) 0.0331(11) 0.0285(11) 0.0027(10) 0.0026(10) 0.0079(9)
C9 0.0353(12) 0.0451(14) 0.0392(13) -0.0015(10) -0.0001(10) 0.0041(11)
C10 0.063(2) 0.0548(18) 0.079(2) -0.0157(15) -0.0042(17) 0.0111(16)
C11 0.059(2) 0.145(4) 0.053(2) 0.023(2) 0.0150(17) -0.017(2)

loop_
_atom_type_symbol
_atom_type_description
_atom_type_scat_dispersion_real
_atom_type_scat_dispersion_imag
_atom_type_scat_source
C C 0.0033 0.0016 'International Tables Vol C Tables 4.2.6.8 and 6.1.1.4'
H H 0.0000 0.0000 'International Tables Vol C Tables 4.2.6.8 and 6.1.1.4'
N N 0.0061 0.0033 'International Tables Vol C Tables 4.2.6.8 and 6.1.1.4'
O O 0.0106 0.0060 'International Tables Vol C Tables 4.2.6.8 and 6.1.1.4'
Cl Cl 0.1484 0.1585 'International Tables Vol C Tables 4.2.6.8 and 6.1.1.4'
Cd Cd -0.8075 1.2024 'International Tables Vol C Tables 4.2.6.8 and 6.1.1.4'

loop_
_geom_angle_atom_site_label_1
_geom_angle_atom_site_label_2
_geom_angle_atom_site_label_3
_geom_angle_site_symmetry_1
_geom_angle_site_symmetry_3
_geom_angle
_geom_angle_publ_flag
N1 Cd1 O1 . . 151.13(7) ?
N1 Cd1 O3 . . 86.00(7) ?
O1 Cd1 O3 . . 89.72(7) ?
N1 Cd1 Cl1 . . 111.71(5) ?
O1 Cd1 Cl1 . . 96.76(5) ?
O3 Cd1 Cl1 . . 89.40(6) ?
N1 Cd1 O2 . . 99.39(6) ?
O1 Cd1 O2 . . 52.27(6) ?
O3 Cd1 O2 . . 92.78(7) ?
Cl1 Cd1 O2 . . 148.90(5) ?
N1 Cd1 Cl1 . 2_677 92.23(6) ?
O1 Cd1 Cl1 . 2_677 92.53(6) ?
O3 Cd1 Cl1 . 2_677 177.71(5) ?
Cl1 Cd1 Cl1 . 2_677 89.91(3) ?
O2 Cd1 Cl1 . 2_677 88.94(5) ?
Cd1 Cl1 Cd1 . 2_677 90.09(3) ?
C7 N1 C1 . . 105.53(18) ?
C7 N1 Cd1 . . 126.73(15) ?
C1 N1 Cd1 . . 127.64(15) ?
C7 N2 C6 . . 107.29(19) ?
C7 N2 H2A . . 126.4 ?
C6 N2 H2A . . 126.4 ?
C9 O1 Cd1 . . 101.50(15) ?
C9 O2 Cd1 . . 84.98(16) ?
C11 O3 Cd1 . . 125.0(2) ?
C11 O3 H3B . . 111.3 ?
Cd1 O3 H3B . . 110.3 ?
C6 C1 C2 . . 120.6(2) ?
C6 C1 N1 . . 108.9(2) ?
C2 C1 N1 . . 130.5(2) ?
C3 C2 C1 . . 117.3(3) ?
C3 C2 H2B . . 121.3 ?
C1 C2 H2B . . 121.3 ?
C2 C3 C4 . . 121.6(3) ?
C2 C3 H3A . . 119.2 ?
C4 C3 H3A . . 119.2 ?
C5 C4 C3 . . 122.0(3) ?
C5 C4 H4A . . 119.0 ?
C3 C4 H4A . . 119.0 ?
C4 C5 C6 . . 116.2(3) ?
C4 C5 H5A . . 121.9 ?
C6 C5 H5A . . 121.9 ?
C1 C6 N2 . . 105.83(19) ?
C1 C6 C5 . . 122.2(2) ?
N2 C6 C5 . . 132.0(2) ?
N1 C7 N2 . . 112.48(19) ?
N1 C7 C8 . . 125.8(2) ?
N2 C7 C8 . . 121.7(2) ?
C7 C8 C8 . 2_676 110.6(2) ?
C7 C8 H8A . . 109.5 ?
C8 C8 H8A 2_676 . 109.5 ?
C7 C8 H8B . . 109.5 ?
C8 C8 H8B 2_676 . 109.5 ?
H8A C8 H8B . . 108.1 ?
O2 C9 O1 . . 121.1(2) ?
O2 C9 C10 . . 120.8(3) ?
O1 C9 C10 . . 118.1(2) ?
C9 C10 H10A . . 109.5 ?
C9 C10 H10B . . 109.5 ?
H10A C10 H10B . . 109.5 ?
C9 C10 H10C . . 109.5 ?
H10A C10 H10C . . 109.5 ?
H10B C10 H10C . . 109.5 ?
O3 C11 H11A . . 109.5 ?
O3 C11 H11B . . 109.5 ?
H11A C11 H11B . . 109.5 ?
O3 C11 H11C . . 109.5 ?
H11A C11 H11C . . 109.5 ?
H11B C11 H11C . . 109.5 ?

loop_
_geom_bond_atom_site_label_1
_geom_bond_atom_site_label_2
_geom_bond_site_symmetry_2
_geom_bond_distance
_geom_bond_publ_flag
Cd1 N1 . 2.250(2) ?
Cd1 O1 . 2.260(2) ?
Cd1 O3 . 2.3307(19) ?
Cd1 Cl1 . 2.5438(8) ?
Cd1 O2 . 2.622(2) ?
Cd1 Cl1 2_677 2.6372(10) ?
Cl1 Cd1 2_677 2.6372(10) ?
N1 C7 . 1.319(3) ?
N1 C1 . 1.401(3) ?
N2 C7 . 1.349(3) ?
N2 C6 . 1.387(3) ?
N2 H2A . 0.8600 ?
O1 C9 . 1.262(3) ?
O2 C9 . 1.236(3) ?
O3 C11 . 1.395(4) ?
O3 H3B . 0.8200 ?
C1 C6 . 1.387(3) ?
C1 C2 . 1.391(3) ?
C2 C3 . 1.370(4) ?
C2 H2B . 0.9300 ?
C3 C4 . 1.391(5) ?
C3 H3A . 0.9300 ?
C4 C5 . 1.373(4) ?
C4 H4A . 0.9300 ?
C5 C6 . 1.391(3) ?
C5 H5A . 0.9300 ?
C7 C8 . 1.482(3) ?
C8 C8 2_676 1.539(4) ?
C8 H8A . 0.9700 ?
C8 H8B . 0.9700 ?
C9 C10 . 1.503(4) ?
C10 H10A . 0.9600 ?
C10 H10B . 0.9600 ?
C10 H10C . 0.9600 ?
C11 H11A . 0.9600 ?
C11 H11B . 0.9600 ?
C11 H11C . 0.9600 ?

loop_
_geom_hbond_atom_site_label_D
_geom_hbond_atom_site_label_H
_geom_hbond_atom_site_label_A
_geom_hbond_site_symmetry_A
_geom_hbond_distance_DH
_geom_hbond_distance_HA
_geom_hbond_distance_DA
_geom_hbond_angle_DHA
_geom_hbond_publ_flag
N2 H2A O2 2_676 0.86 2.04 2.791(3) 145 y
O3 H3B O1 2_777 0.82 1.83 2.646(3) 175 y

loop_
_geom_torsion_atom_site_label_1
_geom_torsion_atom_site_label_2
_geom_torsion_atom_site_label_3
_geom_torsion_atom_site_label_4
_geom_torsion_site_symmetry_1
_geom_torsion_site_symmetry_2
_geom_torsion_site_symmetry_3
_geom_torsion_site_symmetry_4
_geom_torsion
_geom_torsion_publ_flag
N1 Cd1 Cl1 Cd1 . . . 2_677 -92.37(6) ?
O1 Cd1 Cl1 Cd1 . . . 2_677 92.53(6) ?
O3 Cd1 Cl1 Cd1 . . . 2_677 -177.82(5) ?
O2 Cd1 Cl1 Cd1 . . . 2_677 87.79(10) ?
Cl1 Cd1 Cl1 Cd1 2_677 . . 2_677 0.0 ?
O1 Cd1 N1 C7 . . . . -38.2(3) ?
O3 Cd1 N1 C7 . . . . -120.30(19) ?
Cl1 Cd1 N1 C7 . . . . 151.94(17) ?
O2 Cd1 N1 C7 . . . . -28.1(2) ?
Cl1 Cd1 N1 C7 2_677 . . . 61.15(19) ?
O1 Cd1 N1 C1 . . . . 146.09(18) ?
O3 Cd1 N1 C1 . . . . 63.97(19) ?
Cl1 Cd1 N1 C1 . . . . -23.78(19) ?
O2 Cd1 N1 C1 . . . . 156.13(18) ?
Cl1 Cd1 N1 C1 2_677 . . . -114.58(18) ?
N1 Cd1 O1 C9 . . . . 14.9(3) ?
O3 Cd1 O1 C9 . . . . 96.11(17) ?
Cl1 Cd1 O1 C9 . . . . -174.53(16) ?
O2 Cd1 O1 C9 . . . . 2.38(15) ?
Cl1 Cd1 O1 C9 2_677 . . . -84.32(16) ?
N1 Cd1 O2 C9 . . . . -176.28(15) ?
O1 Cd1 O2 C9 . . . . -2.39(15) ?
O3 Cd1 O2 C9 . . . . -89.88(16) ?
Cl1 Cd1 O2 C9 . . . . 3.6(2) ?
Cl1 Cd1 O2 C9 2_677 . . . 91.64(16) ?
N1 Cd1 O3 C11 . . . . 64.7(3) ?
O1 Cd1 O3 C11 . . . . -86.7(3) ?
Cl1 Cd1 O3 C11 . . . . 176.5(3) ?
O2 Cd1 O3 C11 . . . . -34.5(3) ?
C7 N1 C1 C6 . . . . 0.3(3) ?
Cd1 N1 C1 C6 . . . . 176.73(15) ?
C7 N1 C1 C2 . . . . -178.9(3) ?
Cd1 N1 C1 C2 . . . . -2.5(4) ?
C6 C1 C2 C3 . . . . 0.2(4) ?
N1 C1 C2 C3 . . . . 179.4(3) ?
C1 C2 C3 C4 . . . . -0.2(5) ?
C2 C3 C4 C5 . . . . 0.0(5) ?
C3 C4 C5 C6 . . . . 0.2(4) ?
C2 C1 C6 N2 . . . . 179.1(2) ?
N1 C1 C6 N2 . . . . -0.2(3) ?
C2 C1 C6 C5 . . . . 0.0(4) ?
N1 C1 C6 C5 . . . . -179.3(2) ?
C7 N2 C6 C1 . . . . 0.1(3) ?
C7 N2 C6 C5 . . . . 179.0(3) ?
C4 C5 C6 C1 . . . . -0.2(4) ?
C4 C5 C6 N2 . . . . -179.0(3) ?
C1 N1 C7 N2 . . . . -0.2(3) ?
Cd1 N1 C7 N2 . . . . -176.73(14) ?
C1 N1 C7 C8 . . . . -177.4(2) ?
Cd1 N1 C7 C8 . . . . 6.1(3) ?
C6 N2 C7 N1 . . . . 0.1(3) ?
C6 N2 C7 C8 . . . . 177.4(2) ?
N1 C7 C8 C8 . . . 2_676 94.0(3) ?
N2 C7 C8 C8 . . . 2_676 -82.9(3) ?
Cd1 O2 C9 O1 . . . . 3.9(2) ?
Cd1 O2 C9 C10 . . . . -174.6(3) ?
Cd1 O1 C9 O2 . . . . -4.7(3) ?
Cd1 O1 C9 C10 . . . . 173.9(2) ?
